data_4303100
loop_
_publ_author_name
'Haitao Zhang'
'Jen-Hsien Yang'
'Roman V. Shpanchenko'
'Artem M. Abakumov'
'Joke Hadermann'
'Rodolphe Cl\'erac'
'Evgeny V. Dikarev'

_publ_section_title
;
New Class of Single-Source Precursors for the Synthesis of Main
Group-Transition Metal Oxides: Heterobimetallic Pb-Mn \b-Diketonates
;
_journal_name_full 'Inorganic Chemistry'
_journal_page_first 8480
_journal_page_last 8488
_journal_paper_doi 10.1021/ic901107s
_journal_volume 48
_journal_year 2009
_chemical_formula_moiety
;
C30 H6 F36 Mn2 O12 Pb
;
_chemical_formula_sum 'C30 H6 F36 Mn2 O12 Pb'
_chemical_formula_weight 1559.42
_chemical_melting_point ?
_chemical_name_systematic
; 
 hexa(hexafluoroacetylacetonate)-dimanganese(II)-lead(II) 
;
_space_group_IT_number 2
_symmetry_cell_setting triclinic
_symmetry_space_group_name_Hall '-P 1'
_symmetry_space_group_name_H-M 'P -1'
_atom_sites_solution_hydrogens geom
_atom_sites_solution_primary direct
_atom_sites_solution_secondary difmap
_audit_creation_method SHELXL-97
_cell_angle_alpha 117.96(3)
_cell_angle_beta 97.64(3)
_cell_angle_gamma 107.01(3)
_cell_formula_units_Z 1
_cell_length_a 9.5223(19)
_cell_length_b 12.124(2)
_cell_length_c 12.224(2)
_cell_measurement_reflns_used 5680
_cell_measurement_temperature 173(2)
_cell_measurement_theta_max 27.8
_cell_measurement_theta_min 2.36
_cell_volume 1129.4(7)
_computing_cell_refinement 'SMART, SAINT'
_computing_data_collection SMART
_computing_data_reduction SAINT
_computing_molecular_graphics 'SHELXP-93 (Sheldrick, 1993)'
_computing_publication_material 'SHELXCIF-93 (Sheldrick, 1993)'
_computing_structure_refinement 'SHELXL-97 (Sheldrick, 1997)'
_computing_structure_solution 'SHELXS-97 (Sheldrick, 1990)'
_diffrn_ambient_temperature 173(2)
_diffrn_measured_fraction_theta_full 0.991
_diffrn_measured_fraction_theta_max 0.902
_diffrn_measurement_device_type 'Bruker SMART APEX CCD'
_diffrn_measurement_method '0.3 deg wide \w exposures'
_diffrn_radiation_monochromator graphite
_diffrn_radiation_source 'fine-focus sealed tube'
_diffrn_radiation_type MoK\a
_diffrn_radiation_wavelength 0.71073
_diffrn_reflns_av_R_equivalents 0.0248
_diffrn_reflns_av_sigmaI/netI 0.0454
_diffrn_reflns_limit_h_max 12
_diffrn_reflns_limit_h_min -12
_diffrn_reflns_limit_k_max 15
_diffrn_reflns_limit_k_min -16
_diffrn_reflns_limit_l_max 15
_diffrn_reflns_limit_l_min -16
_diffrn_reflns_number 9816
_diffrn_reflns_theta_full 25.00
_diffrn_reflns_theta_max 28.22
_diffrn_reflns_theta_min 1.96
_diffrn_standards_decay_% 0
_diffrn_standards_interval_count na
_diffrn_standards_interval_time na
_diffrn_standards_number 'none (area detector data)'
_exptl_absorpt_coefficient_mu 4.474
_exptl_absorpt_correction_T_max 0.8413
_exptl_absorpt_correction_T_min 0.5534
_exptl_absorpt_correction_type multi-scan
_exptl_absorpt_process_details
;
SADABS (Bruker-AXS 2003)
;
_exptl_crystal_colour pale-yellow
_exptl_crystal_density_diffrn 2.293
_exptl_crystal_density_meas ?
_exptl_crystal_density_method .
_exptl_crystal_description block
_exptl_crystal_F_000 738
_exptl_crystal_size_max 0.15
_exptl_crystal_size_mid 0.07
_exptl_crystal_size_min 0.04
_refine_diff_density_max 1.517
_refine_diff_density_min -0.727
_refine_diff_density_rms 0.135
_refine_ls_extinction_coef noref
_refine_ls_extinction_method none
_refine_ls_goodness_of_fit_ref 1.043
_refine_ls_hydrogen_treatment noref
_refine_ls_matrix_type full
_refine_ls_number_parameters 391
_refine_ls_number_reflns 5038
_refine_ls_number_restraints 60
_refine_ls_restrained_S_all 1.101
_refine_ls_R_factor_all 0.0490
_refine_ls_R_factor_gt 0.0430
_refine_ls_shift/su_max 0.000
_refine_ls_shift/su_mean 0.000
_refine_ls_structure_factor_coef Fsqd
_refine_ls_weighting_details 'calc w=1/[\s^2^(Fo^2^)+(0.0612P)^2^+0.0943P] where P=(Fo^2^+2Fc^2^)/3'
_refine_ls_weighting_scheme calc
_refine_ls_wR_factor_gt 0.0979
_refine_ls_wR_factor_ref 0.1011
_reflns_number_gt 4570
_reflns_number_total 5038
_reflns_threshold_expression >2sigma(I)
_cod_data_source_file ic901107s_si_002_2.cif
_cod_data_source_block PbMn2(CF3COCHCOCF3)6_(1)
_cod_depositor_comments
;
The following automatic conversions were performed:

'_chemical_melting_point' value 'not measured' was changed to '?' -
the value is undefined or not given.

Automatic conversion script
Id: cif_fix_values 1646 2011-03-28 12:23:43Z adriana 
;
_cod_original_cell_volume 1129.4(4)
_cod_database_code 4303100

loop_
_symmetry_equiv_pos_as_xyz
'x, y, z'
'-x, -y, -z'

loop_
_atom_site_label
_atom_site_type_symbol
_atom_site_fract_x
_atom_site_fract_y
_atom_site_fract_z
_atom_site_U_iso_or_equiv
_atom_site_adp_type
_atom_site_occupancy
_atom_site_symmetry_multiplicity
_atom_site_calc_flag
_atom_site_refinement_flags
_atom_site_disorder_assembly
_atom_site_disorder_group
Pb1 Pb 0.5000 1.0000 0.5000 0.03108(11) Uani 1 2 d S . .
Mn1 Mn 0.64864(9) 0.90785(8) 0.71115(8) 0.02900(18) Uani 1 1 d . . .
O1 O 0.6974(4) 1.1065(3) 0.7264(3) 0.0309(8) Uani 1 1 d . C .
O2 O 0.8824(5) 1.0164(4) 0.8334(4) 0.0383(9) Uani 1 1 d . A .
O3 O 0.4152(4) 0.8891(4) 0.6295(4) 0.0324(8) Uani 1 1 d . C .
O4 O 0.5390(4) 0.8655(4) 0.8366(4) 0.0376(9) Uani 1 1 d . B .
O5 O 0.6412(4) 0.8487(4) 0.5084(4) 0.0338(8) Uani 1 1 d . C .
O6 O 0.6808(5) 0.7232(4) 0.6468(4) 0.0420(9) Uani 1 1 d . C .
C1 C 0.8051(7) 1.3397(6) 0.7956(6) 0.0424(14) Uani 1 1 d . . .
F1 F 0.9386(5) 1.4334(4) 0.8173(5) 0.0676(12) Uani 1 1 d . . .
F2 F 0.7461(6) 1.4009(4) 0.8880(4) 0.0660(12) Uani 1 1 d . . .
F3 F 0.7081(4) 1.3003(3) 0.6813(3) 0.0490(9) Uani 1 1 d . . .
C2 C 0.8201(6) 1.2165(5) 0.7943(5) 0.0309(11) Uani 1 1 d . C .
C3 C 0.9577(7) 1.2395(6) 0.8710(5) 0.0355(12) Uani 1 1 d . . .
H3 H 1.0415 1.3267 0.9145 0.043 Uiso 1 1 calc R C .
C4 C 0.9761(7) 1.1361(6) 0.8858(5) 0.0352(12) Uani 1 1 d . A .
C5 C 1.1326(8) 1.1741(7) 0.9797(6) 0.0506(16) Uani 1 1 d D A 1
F4 F 1.2482(10) 1.2811(11) 0.9951(12) 0.040(2) Uiso 0.40 1 d PD A 1
F5 F 1.1711(14) 1.0679(10) 0.9427(12) 0.044(3) Uiso 0.40 1 d PD A 1
F6 F 1.1049(14) 1.2076(14) 1.0954(9) 0.044(3) Uiso 0.40 1 d PD . 1
F4X F 1.2527(16) 1.2267(19) 0.9465(17) 0.069(5) Uiso 0.30 1 d PD A 2
F5X F 1.1463(19) 1.0611(12) 0.9701(16) 0.053(5) Uiso 0.30 1 d PD . 2
F6X F 1.155(2) 1.2545(16) 1.0991(12) 0.065(5) Uiso 0.30 1 d PD A 2
F4Y F 1.2283(17) 1.3093(12) 1.0426(16) 0.059(4) Uiso 0.30 1 d PD A 3
F5Y F 1.206(2) 1.1022(17) 0.9143(15) 0.074(5) Uiso 0.30 1 d PD A 3
F6Y F 1.117(2) 1.165(2) 1.0767(16) 0.083(7) Uiso 0.30 1 d PD . 3
C6 C 0.1463(6) 0.8374(6) 0.5720(6) 0.0368(12) Uani 1 1 d . . .
F7 F 0.0536(4) 0.8808(4) 0.6365(4) 0.0524(9) Uani 1 1 d . . .
F8 F 0.0658(4) 0.7054(4) 0.4794(4) 0.0521(9) Uani 1 1 d . . .
F9 F 0.1795(4) 0.9033(4) 0.5096(4) 0.0471(8) Uani 1 1 d . . .
C7 C 0.2940(6) 0.8567(5) 0.6599(5) 0.0317(11) Uani 1 1 d . C .
C8 C 0.2779(6) 0.8302(6) 0.7559(6) 0.0354(12) Uani 1 1 d . . .
H8 H 0.1805 0.8108 0.7704 0.042 Uiso 1 1 calc R C .
C9 C 0.4013(7) 0.8308(5) 0.8333(5) 0.0322(11) Uani 1 1 d . B .
C10 C 0.3648(7) 0.7754(6) 0.9210(6) 0.0425(14) Uani 1 1 d D B 1
F10 F 0.2320(10) 0.7756(14) 0.9474(12) 0.037(2) Uiso 0.40 1 d PD . 1
F11 F 0.4836(12) 0.8535(12) 1.0372(9) 0.028(2) Uiso 0.40 1 d PD . 1
F12 F 0.3481(18) 0.6466(8) 0.8635(10) 0.037(2) Uiso 0.40 1 d PD B 1
F10X F 0.2632(15) 0.8292(15) 0.9795(13) 0.043(4) Uiso 0.30 1 d PD . 2
F11X F 0.4805(16) 0.8158(18) 1.0201(14) 0.055(6) Uiso 0.30 1 d PD . 2
F12X F 0.2842(19) 0.6428(11) 0.8519(13) 0.058(4) Uiso 0.30 1 d PD B 2
F10Y F 0.2118(14) 0.7125(19) 0.8985(18) 0.072(5) Uiso 0.30 1 d PD B 3
F11Y F 0.4362(19) 0.8558(14) 1.0435(11) 0.051(4) Uiso 0.30 1 d PD . 3
F12Y F 0.4082(18) 0.6641(12) 0.8829(13) 0.044(4) Uiso 0.30 1 d PD B 3
C11 C 0.6736(8) 0.7513(6) 0.2995(6) 0.0457(15) Uani 1 1 d D C 1
F13 F 0.6517(11) 0.6380(8) 0.1991(8) 0.050(2) Uiso 0.50 1 d PD C 1
F14 F 0.8308(9) 0.8362(9) 0.3275(9) 0.047(2) Uiso 0.50 1 d PD C 1
F15 F 0.5777(11) 0.8029(10) 0.2703(9) 0.040(3) Uiso 0.50 1 d PD C 1
F13X F 0.5870(11) 0.6174(8) 0.1907(8) 0.051(2) Uiso 0.50 1 d PD C 2
F14X F 0.8089(11) 0.7910(11) 0.2908(11) 0.065(3) Uiso 0.50 1 d PD C 2
F15X F 0.6121(11) 0.8313(9) 0.2849(9) 0.039(3) Uiso 0.50 1 d PD C 2
C12 C 0.6682(6) 0.7509(6) 0.4234(5) 0.0328(11) Uani 1 1 d . C .
C13 C 0.6996(6) 0.6533(6) 0.4354(6) 0.0360(12) Uani 1 1 d . . .
H13 H 0.7176 0.5863 0.3644 0.043 Uiso 1 1 calc R C .
C14 C 0.7063(6) 0.6481(5) 0.5478(6) 0.0368(13) Uani 1 1 d . C .
C15 C 0.7548(8) 0.5413(6) 0.5558(7) 0.0488(16) Uani 1 1 d D C 1
F16 F 0.7559(17) 0.4474(11) 0.4386(8) 0.049(2) Uiso 0.40 1 d PD C 1
F17 F 0.6531(10) 0.4701(12) 0.5864(14) 0.040(2) Uiso 0.40 1 d PD . 1
F18 F 0.8954(10) 0.6029(10) 0.6427(12) 0.025(2) Uiso 0.40 1 d PD C 1
F16X F 0.8243(16) 0.4828(12) 0.4516(10) 0.037(3) Uiso 0.30 1 d PD C 2
F17X F 0.6456(13) 0.4302(12) 0.5214(17) 0.049(3) Uiso 0.30 1 d PD . 2
F18X F 0.8673(17) 0.5899(17) 0.6593(12) 0.053(6) Uiso 0.30 1 d PD C 2
F16Y F 0.6755(18) 0.4182(12) 0.4471(12) 0.055(3) Uiso 0.30 1 d PD . 3
F17Y F 0.6818(16) 0.5117(15) 0.6424(15) 0.052(4) Uiso 0.30 1 d PD C 3
F18Y F 0.8967(14) 0.5770(17) 0.5999(17) 0.058(5) Uiso 0.30 1 d PD C 3

loop_
_atom_site_aniso_label
_atom_site_aniso_U_11
_atom_site_aniso_U_22
_atom_site_aniso_U_33
_atom_site_aniso_U_23
_atom_site_aniso_U_13
_atom_site_aniso_U_12
Pb1 0.03378(17) 0.03498(17) 0.03371(17) 0.02331(13) 0.00917(12) 0.01768(13)
Mn1 0.0291(4) 0.0348(4) 0.0333(4) 0.0237(4) 0.0100(3) 0.0163(3)
O1 0.0287(19) 0.0293(18) 0.0337(19) 0.0183(16) 0.0049(15) 0.0101(16)
O2 0.033(2) 0.044(2) 0.042(2) 0.0266(19) 0.0054(17) 0.0174(18)
O3 0.0264(19) 0.042(2) 0.041(2) 0.0294(18) 0.0129(16) 0.0162(17)
O4 0.034(2) 0.053(2) 0.041(2) 0.034(2) 0.0149(17) 0.0196(19)
O5 0.041(2) 0.038(2) 0.0336(19) 0.0219(17) 0.0130(17) 0.0235(18)
O6 0.052(3) 0.036(2) 0.045(2) 0.026(2) 0.011(2) 0.023(2)
C1 0.044(3) 0.035(3) 0.044(3) 0.022(3) 0.005(3) 0.013(3)
F1 0.063(3) 0.043(2) 0.084(3) 0.042(2) 0.000(2) 0.0026(19)
F2 0.094(3) 0.049(2) 0.057(2) 0.020(2) 0.023(2) 0.046(2)
F3 0.058(2) 0.0385(18) 0.048(2) 0.0281(16) -0.0003(17) 0.0163(17)
C2 0.035(3) 0.032(3) 0.027(3) 0.017(2) 0.011(2) 0.013(2)
C3 0.034(3) 0.039(3) 0.030(3) 0.017(2) 0.008(2) 0.013(2)
C4 0.032(3) 0.045(3) 0.028(3) 0.019(2) 0.009(2) 0.015(3)
C5 0.049(4) 0.060(4) 0.040(3) 0.028(3) 0.003(3) 0.021(3)
C6 0.028(3) 0.039(3) 0.045(3) 0.024(3) 0.011(2) 0.012(2)
F7 0.0389(19) 0.073(3) 0.058(2) 0.038(2) 0.0202(17) 0.0331(19)
F8 0.040(2) 0.045(2) 0.049(2) 0.0191(17) -0.0018(16) 0.0083(16)
F9 0.0344(18) 0.062(2) 0.061(2) 0.045(2) 0.0103(16) 0.0200(17)
C7 0.030(3) 0.028(3) 0.037(3) 0.016(2) 0.011(2) 0.013(2)
C8 0.029(3) 0.039(3) 0.042(3) 0.023(3) 0.015(2) 0.013(2)
C9 0.040(3) 0.027(3) 0.031(3) 0.016(2) 0.013(2) 0.014(2)
C10 0.046(4) 0.046(3) 0.041(3) 0.027(3) 0.021(3) 0.015(3)
C11 0.061(4) 0.044(3) 0.040(3) 0.022(3) 0.023(3) 0.029(3)
C12 0.032(3) 0.037(3) 0.032(3) 0.018(2) 0.011(2) 0.018(2)
C13 0.033(3) 0.030(3) 0.037(3) 0.012(2) 0.007(2) 0.015(2)
C14 0.028(3) 0.028(3) 0.043(3) 0.017(2) -0.002(2) 0.008(2)
C15 0.052(4) 0.029(3) 0.056(4) 0.021(3) 0.001(3) 0.016(3)

loop_
_atom_type_symbol
_atom_type_description
_atom_type_scat_dispersion_real
_atom_type_scat_dispersion_imag
_atom_type_scat_source
C C 0.0033 0.0016 'International Tables Vol C Tables 4.2.6.8 and 6.1.1.4'
H H 0.0000 0.0000 'International Tables Vol C Tables 4.2.6.8 and 6.1.1.4'
O O 0.0106 0.0060 'International Tables Vol C Tables 4.2.6.8 and 6.1.1.4'
F F 0.0171 0.0103 'International Tables Vol C Tables 4.2.6.8 and 6.1.1.4'
Mn Mn 0.3368 0.7283 'International Tables Vol C Tables 4.2.6.8 and 6.1.1.4'
Pb Pb -3.3944 10.1111 'International Tables Vol C Tables 4.2.6.8 and 6.1.1.4'

loop_
_geom_angle_atom_site_label_1
_geom_angle_atom_site_label_2
_geom_angle_atom_site_label_3
_geom_angle
_geom_angle_site_symmetry_1
_geom_angle_site_symmetry_3
_geom_angle_publ_flag
O3 Pb1 O3 180.00(14) 2_676 . ?
O3 Pb1 O1 64.69(12) 2_676 2_676 ?
O3 Pb1 O1 115.31(12) . 2_676 ?
O3 Pb1 O1 115.31(12) 2_676 . ?
O3 Pb1 O1 64.69(12) . . ?
O1 Pb1 O1 180.000(1) 2_676 . ?
O3 Pb1 O5 65.44(11) 2_676 2_676 ?
O3 Pb1 O5 114.56(11) . 2_676 ?
O1 Pb1 O5 66.01(12) 2_676 2_676 ?
O1 Pb1 O5 113.99(12) . 2_676 ?
O3 Pb1 O5 114.56(11) 2_676 . ?
O3 Pb1 O5 65.44(11) . . ?
O1 Pb1 O5 113.99(12) 2_676 . ?
O1 Pb1 O5 66.01(12) . . ?
O5 Pb1 O5 180.000(1) 2_676 . ?
O3 Pb1 F9 124.50(10) 2_676 . ?
O3 Pb1 F9 55.50(10) . . ?
O1 Pb1 F9 70.37(11) 2_676 . ?
O1 Pb1 F9 109.63(11) . . ?
O5 Pb1 F9 67.64(11) 2_676 . ?
O5 Pb1 F9 112.36(11) . . ?
O3 Pb1 F9 55.50(10) 2_676 2_676 ?
O3 Pb1 F9 124.50(10) . 2_676 ?
O1 Pb1 F9 109.63(11) 2_676 2_676 ?
O1 Pb1 F9 70.37(11) . 2_676 ?
O5 Pb1 F9 112.36(11) 2_676 2_676 ?
O5 Pb1 F9 67.64(11) . 2_676 ?
F9 Pb1 F9 180.000(1) . 2_676 ?
O3 Pb1 F3 68.74(11) 2_676 . ?
O3 Pb1 F3 111.26(11) . . ?
O1 Pb1 F3 124.75(10) 2_676 . ?
O1 Pb1 F3 55.25(10) . . ?
O5 Pb1 F3 68.76(11) 2_676 . ?
O5 Pb1 F3 111.24(11) . . ?
F9 Pb1 F3 118.15(11) . . ?
F9 Pb1 F3 61.85(11) 2_676 . ?
O3 Pb1 F3 111.26(11) 2_676 2_676 ?
O3 Pb1 F3 68.74(11) . 2_676 ?
O1 Pb1 F3 55.25(10) 2_676 2_676 ?
O1 Pb1 F3 124.75(10) . 2_676 ?
O5 Pb1 F3 111.24(11) 2_676 2_676 ?
O5 Pb1 F3 68.76(11) . 2_676 ?
F9 Pb1 F3 61.85(11) . 2_676 ?
F9 Pb1 F3 118.15(11) 2_676 2_676 ?
F3 Pb1 F3 180.0 . 2_676 ?
O3 Pb1 F15 108.80(19) 2_676 2_676 ?
O3 Pb1 F15 71.20(19) . 2_676 ?
O1 Pb1 F15 113.73(18) 2_676 2_676 ?
O1 Pb1 F15 66.27(18) . 2_676 ?
O5 Pb1 F15 54.66(17) 2_676 2_676 ?
O5 Pb1 F15 125.34(17) . 2_676 ?
F9 Pb1 F15 62.4(2) . 2_676 ?
F9 Pb1 F15 117.6(2) 2_676 2_676 ?
F3 Pb1 F15 57.0(2) . 2_676 ?
F3 Pb1 F15 123.0(2) 2_676 2_676 ?
O3 Pb1 F15 71.20(19) 2_676 . ?
O3 Pb1 F15 108.80(19) . . ?
O1 Pb1 F15 66.27(18) 2_676 . ?
O1 Pb1 F15 113.73(18) . . ?
O5 Pb1 F15 125.34(17) 2_676 . ?
O5 Pb1 F15 54.66(17) . . ?
F9 Pb1 F15 117.6(2) . . ?
F9 Pb1 F15 62.4(2) 2_676 . ?
F3 Pb1 F15 123.0(2) . . ?
F3 Pb1 F15 57.0(2) 2_676 . ?
O3 Pb1 Mn1 141.59(8) . 2_676 ?
O1 Pb1 Mn1 141.25(8) . 2_676 ?
O5 Pb1 Mn1 141.41(8) . 2_676 ?
F9 Pb1 Mn1 86.10(7) . 2_676 ?
F9 Pb1 Mn1 93.90(7) 2_676 2_676 ?
F3 Pb1 Mn1 86.02(7) . 2_676 ?
F3 Pb1 Mn1 93.98(7) 2_676 2_676 ?
F15 Pb1 Mn1 93.16(15) 2_676 2_676 ?
F15 Pb1 Mn1 86.84(15) . 2_676 ?
O2 Mn1 O6 88.40(16) . . ?
O2 Mn1 O4 100.25(16) . . ?
O6 Mn1 O4 87.06(16) . . ?
O2 Mn1 O3 154.48(15) . . ?
O6 Mn1 O3 117.09(16) . . ?
O4 Mn1 O3 80.96(14) . . ?
O2 Mn1 O5 109.06(16) . . ?
O6 Mn1 O5 80.51(15) . . ?
O4 Mn1 O5 147.65(16) . . ?
O3 Mn1 O5 78.46(14) . . ?
O2 Mn1 O1 80.43(15) . . ?
O6 Mn1 O1 151.93(15) . . ?
O4 Mn1 O1 120.13(15) . . ?
O3 Mn1 O1 77.13(14) . . ?
O5 Mn1 O1 79.01(14) . . ?
O6 Mn1 C4 104.27(17) . . ?
O4 Mn1 C4 106.74(15) . . ?
O3 Mn1 C4 138.38(15) . . ?
O5 Mn1 C4 105.25(15) . . ?
O1 Mn1 C4 63.49(15) . . ?
O2 Mn1 C9 116.89(15) . . ?
O6 Mn1 C9 93.03(15) . . ?
O3 Mn1 C9 63.61(14) . . ?
O5 Mn1 C9 133.39(15) . . ?
O1 Mn1 C9 115.00(14) . . ?
C4 Mn1 C9 120.96(14) . . ?
O2 Mn1 C14 91.26(15) . . ?
O4 Mn1 C14 103.14(16) . . ?
O3 Mn1 C14 113.45(15) . . ?
O5 Mn1 C14 63.68(15) . . ?
O1 Mn1 C14 136.71(15) . . ?
C4 Mn1 C14 104.61(15) . . ?
C9 Mn1 C14 106.68(15) . . ?
O2 Mn1 C7 151.48(15) . . ?
O6 Mn1 C7 111.97(16) . . ?
O4 Mn1 C7 62.87(15) . . ?
O5 Mn1 C7 94.36(15) . . ?
O1 Mn1 C7 88.60(14) . . ?
C4 Mn1 C7 141.13(14) . . ?
C14 Mn1 C7 114.17(15) . . ?
O2 Mn1 C2 62.22(15) . . ?
O6 Mn1 C2 142.38(16) . . ?
O4 Mn1 C2 119.22(15) . . ?
O3 Mn1 C2 94.69(14) . . ?
O5 Mn1 C2 87.26(14) . . ?
C9 Mn1 C2 120.31(14) . . ?
C14 Mn1 C2 132.42(15) . . ?
C7 Mn1 C2 104.30(14) . . ?
O2 Mn1 C12 104.37(16) . . ?
O6 Mn1 C12 62.36(15) . . ?
O4 Mn1 C12 139.54(16) . . ?
O3 Mn1 C12 89.81(14) . . ?
O1 Mn1 C12 95.47(14) . . ?
C4 Mn1 C12 106.13(15) . . ?
C9 Mn1 C12 131.36(15) . . ?
C7 Mn1 C12 102.82(15) . . ?
C2 Mn1 C12 100.66(14) . . ?
O2 Mn1 Pb1 121.03(11) . . ?
O6 Mn1 Pb1 124.43(12) . . ?
O4 Mn1 Pb1 125.73(11) . . ?
C4 Mn1 Pb1 105.89(11) . . ?
C9 Mn1 Pb1 109.22(11) . . ?
C14 Mn1 Pb1 109.00(11) . . ?
C7 Mn1 Pb1 64.39(10) . . ?
C2 Mn1 Pb1 63.64(10) . . ?
C12 Mn1 Pb1 64.93(10) . . ?
C2 O1 Mn1 128.6(3) . . ?
C2 O1 Pb1 131.2(3) . . ?
Mn1 O1 Pb1 94.54(13) . . ?
C4 O2 Mn1 133.0(4) . . ?
C7 O3 Mn1 129.0(3) . . ?
C7 O3 Pb1 134.8(3) . . ?
Mn1 O3 Pb1 95.09(13) . . ?
C9 O4 Mn1 131.3(4) . . ?
C12 O5 Mn1 128.8(3) . . ?
C12 O5 Pb1 135.1(3) . . ?
Mn1 O5 Pb1 94.40(13) . . ?
C14 O6 Mn1 132.4(4) . . ?
F1 C1 F2 107.3(5) . . ?
F1 C1 F3 107.3(5) . . ?
F2 C1 F3 106.8(5) . . ?
F1 C1 C2 113.8(5) . . ?
F2 C1 C2 110.3(5) . . ?
F3 C1 C2 111.0(5) . . ?
F1 C1 Pb1 136.4(4) . . ?
F2 C1 Pb1 112.4(4) . . ?
C2 C1 Pb1 68.1(3) . . ?
C1 F3 Pb1 117.6(3) . . ?
O1 C2 C3 128.5(5) . . ?
O1 C2 C1 114.3(5) . . ?
C3 C2 C1 117.1(5) . . ?
C3 C2 Mn1 95.4(4) . . ?
C1 C2 Mn1 146.9(4) . . ?
C3 C2 Pb1 149.5(4) . . ?
C1 C2 Pb1 88.3(3) . . ?
Mn1 C2 Pb1 63.17(10) . . ?
C2 C3 C4 120.9(5) . . ?
C2 C3 Mn1 62.2(3) . . ?
C4 C3 Mn1 58.8(3) . . ?
O2 C4 C3 128.4(5) . . ?
O2 C4 C5 114.6(5) . . ?
C3 C4 C5 117.1(5) . . ?
C3 C4 Mn1 98.4(4) . . ?
C5 C4 Mn1 144.4(4) . . ?
F5 C5 F4 110.6(10) . . ?
F5 C5 F6 107.6(10) . . ?
F4 C5 F6 109.9(9) . . ?
F5 C5 C4 111.9(7) . . ?
F4 C5 C4 112.4(6) . . ?
F6 C5 C4 104.1(7) . . ?
C5 F6 Mn1 109.9(7) . 2_777 ?
F7 C6 F8 107.6(5) . . ?
F7 C6 F9 107.4(5) . . ?
F8 C6 F9 106.5(5) . . ?
F7 C6 C7 113.2(5) . . ?
F8 C6 C7 110.2(5) . . ?
F9 C6 C7 111.6(4) . . ?
F7 C6 Pb1 135.8(4) . . ?
F8 C6 Pb1 112.2(3) . . ?
C7 C6 Pb1 70.1(3) . . ?
C6 F9 Pb1 119.1(3) . . ?
O3 C7 C8 128.1(5) . . ?
O3 C7 C6 115.0(5) . . ?
C8 C7 C6 116.8(5) . . ?
C8 C7 Mn1 95.2(3) . . ?
C6 C7 Mn1 147.5(4) . . ?
C8 C7 Pb1 155.8(4) . . ?
C6 C7 Pb1 86.2(3) . . ?
Mn1 C7 Pb1 62.92(10) . . ?
C7 C8 C9 121.8(5) . . ?
C7 C8 Mn1 62.3(3) . . ?
C9 C8 Mn1 59.6(3) . . ?
O4 C9 C8 128.1(5) . . ?
O4 C9 C10 114.0(5) . . ?
C8 C9 C10 117.8(5) . . ?
C8 C9 Mn1 97.5(3) . . ?
C10 C9 Mn1 143.6(4) . . ?
F12 C10 F10 105.6(9) . . ?
F12 C10 F11 109.5(9) . . ?
F10 C10 F11 108.1(8) . . ?
F12 C10 C9 110.6(6) . . ?
F10 C10 C9 113.7(6) . . ?
F11 C10 C9 109.1(6) . . ?
C10 F10 Mn1 105.8(7) . 2_677 ?
C10 F11 Mn1 107.5(7) . 2_677 ?
F13 C11 F15 110.1(7) . . ?
F13 C11 F14 103.1(7) . . ?
F15 C11 F14 110.1(7) . . ?
F13 C11 C12 116.2(6) . . ?
F15 C11 C12 111.5(6) . . ?
F14 C11 C12 105.3(6) . . ?
F13 C11 Pb1 148.2(6) . . ?
F14 C11 Pb1 105.1(5) . . ?
C12 C11 Pb1 69.7(3) . . ?
C11 F15 Pb1 116.2(6) . . ?
O5 C12 C13 127.3(5) . . ?
O5 C12 C11 114.7(5) . . ?
C13 C12 C11 117.9(5) . . ?
C13 C12 Mn1 94.5(4) . . ?
C11 C12 Mn1 147.1(4) . . ?
C13 C12 Pb1 153.3(4) . . ?
C11 C12 Pb1 87.0(3) . . ?
Mn1 C12 Pb1 62.37(9) . . ?
C12 C13 C14 122.7(5) . . ?
C12 C13 Mn1 63.0(3) . . ?
C14 C13 Mn1 59.7(3) . . ?
O6 C14 C13 127.4(5) . . ?
O6 C14 C15 113.9(5) . . ?
C13 C14 C15 118.7(5) . . ?
C13 C14 Mn1 97.3(3) . . ?
C15 C14 Mn1 143.3(4) . . ?
F17 C15 F18 111.0(9) . . ?
F17 C15 F16 104.6(9) . . ?
F18 C15 F16 109.2(10) . . ?
F17 C15 C14 110.7(7) . . ?
F18 C15 C14 109.7(6) . . ?
F16 C15 C14 111.6(7) . . ?
C15 F17 Mn1 116.3(8) . 2_666 ?

loop_
_geom_bond_atom_site_label_1
_geom_bond_atom_site_label_2
_geom_bond_distance
_geom_bond_site_symmetry_2
_geom_bond_publ_flag
Pb1 O3 2.582(4) 2_676 ?
Pb1 O3 2.582(4) . ?
Pb1 O1 2.589(4) 2_676 ?
Pb1 O1 2.589(4) . ?
Pb1 O5 2.601(4) 2_676 ?
Pb1 O5 2.601(4) . ?
Pb1 F9 2.972(4) . ?
Pb1 F9 2.972(4) 2_676 ?
Pb1 F3 3.023(4) . ?
Pb1 F3 3.023(4) 2_676 ?
Pb1 F15 3.072(9) 2_676 ?
Pb1 F15 3.072(9) . ?
Mn1 O2 2.116(4) . ?
Mn1 O6 2.130(4) . ?
Mn1 O4 2.134(4) . ?
Mn1 O3 2.212(4) . ?
Mn1 O5 2.218(4) . ?
Mn1 O1 2.226(4) . ?
O1 C2 1.275(6) . ?
O2 C4 1.238(7) . ?
O3 C7 1.269(6) . ?
O4 C9 1.244(7) . ?
O5 C12 1.283(6) . ?
O6 C14 1.236(7) . ?
C1 F1 1.326(7) . ?
C1 F2 1.330(8) . ?
C1 F3 1.344(7) . ?
C1 C2 1.534(8) . ?
C2 C3 1.374(8) . ?
C3 C4 1.403(8) . ?
C4 C5 1.548(8) . ?
C5 F5 1.331(10) . ?
C5 F4 1.346(10) . ?
C5 F6 1.362(10) . ?
C6 F7 1.322(7) . ?
C6 F8 1.335(7) . ?
C6 F9 1.345(6) . ?
C6 C7 1.535(8) . ?
C7 C8 1.370(8) . ?
C8 C9 1.403(8) . ?
C9 C10 1.536(7) . ?
C10 F12 1.325(10) . ?
C10 F10 1.346(9) . ?
C10 F11 1.371(10) . ?
C11 F13 1.273(9) . ?
C11 F15 1.345(10) . ?
C11 F14 1.432(10) . ?
C11 C12 1.524(8) . ?
C12 C13 1.367(8) . ?
C13 C14 1.399(8) . ?
C14 C15 1.535(8) . ?
C15 F17 1.316(10) . ?
C15 F18 1.330(10) . ?
C15 F16 1.353(10) . ?
